data_4328485
loop_
_publ_author_name
'Wilfried-Solo Ojo'
'Kane Jacob'
'Emmanuelle Despagnet-Ayoub'
'Bianca K. Mu\~noz'
'Sergio Gonell'
'Laure Vendier'
'Viet-Hoang Nguyen'
'Michel Etienne'

_publ_contact_author
;
Michel Etienne
;
_publ_contact_author_address
;
Laboratoire de Chimie de Coordination
205 Route de Narbonne
31077 Toulouse Cedex 04
;
_publ_contact_author_email Michel.Etienne@lcc-toulouse.fr
_publ_section_title
;
 Highly Fluorinated Aryl-Substituted Tris(indazolyl)borate Thallium
 Complexes: Diverse Regiochemistry at the B-N Bond
;
_journal_name_full 'Inorganic Chemistry'
_journal_page_first 2893
_journal_page_last 2901
_journal_paper_doi 10.1021/ic202125c
_journal_volume 51
_journal_year 2012
_chemical_compound_source 'synthesis as described'
_chemical_formula_moiety 'C15 H4 F10 N2'
_chemical_formula_sum 'C15 H4 F10 N2'
_chemical_formula_weight 402.2
_chemical_name_systematic
;
 ?
;
_space_group_IT_number 14
_symmetry_cell_setting monoclinic
_symmetry_Int_Tables_number 14
_symmetry_space_group_name_Hall '-P 2ybc'
_symmetry_space_group_name_H-M 'P 1 21/c 1'
_atom_sites_solution_hydrogens geom
_atom_sites_solution_primary direct
_atom_sites_solution_secondary difmap
_cell_angle_alpha 90
_cell_angle_beta 109.848(10)
_cell_angle_gamma 90
_cell_formula_units_Z 4
_cell_length_a 12.6031(10)
_cell_length_b 7.5208(6)
_cell_length_c 15.6167(15)
_cell_measurement_reflns_used 3728
_cell_measurement_temperature 180
_cell_measurement_theta_max 32.1758
_cell_measurement_theta_min 2.696
_cell_measurement_wavelength 0.71073
_cell_volume 1392.3(2)
_computing_cell_refinement 'Bruker SMART'
_computing_data_collection 'Bruker SMART'
_computing_data_reduction 'Bruker SAINT'
_computing_molecular_graphics 'Ortep-3 for Windows (Farrugia, 1997)'
_computing_publication_material 'WinGX publication routines (Farrugia, 1999)'
_computing_structure_refinement 'SHELXL-97 (Sheldrick, 1997)'
_computing_structure_solution 'SHELXS-97 (Sheldrick, 1997)'
_diffrn_ambient_temperature 180
_diffrn_measured_fraction_theta_full 1
_diffrn_measured_fraction_theta_max 1
_diffrn_measurement_device_type 'Oxford-Diffraction XCALIBUR'
_diffrn_measurement_method \w-\f
_diffrn_orient_matrix_UB_11 -0.023799662
_diffrn_orient_matrix_UB_12 0.0828327344
_diffrn_orient_matrix_UB_13 0.0055115397
_diffrn_orient_matrix_UB_21 -0.0532852
_diffrn_orient_matrix_UB_22 -0.028019324
_diffrn_orient_matrix_UB_23 -0.0300587475
_diffrn_orient_matrix_UB_31 -0.0131851477
_diffrn_orient_matrix_UB_32 -0.0350631369
_diffrn_orient_matrix_UB_33 0.0373764804
_diffrn_radiation_monochromator graphite
_diffrn_radiation_source 'fine-focus sealed tube'
_diffrn_radiation_type MoK\a
_diffrn_radiation_wavelength 0.71073
_diffrn_reflns_av_R_equivalents 0.0323
_diffrn_reflns_av_unetI/netI 0.0335
_diffrn_reflns_limit_h_max 14
_diffrn_reflns_limit_h_min -14
_diffrn_reflns_limit_k_max 8
_diffrn_reflns_limit_k_min -8
_diffrn_reflns_limit_l_max 18
_diffrn_reflns_limit_l_min -14
_diffrn_reflns_number 9132
_diffrn_reflns_theta_full 24.71
_diffrn_reflns_theta_max 24.71
_diffrn_reflns_theta_min 2.72
_diffrn_standards_decay_% 0
_diffrn_standards_interval_count 0
_diffrn_standards_interval_time 0
_diffrn_standards_number 0
_exptl_absorpt_coefficient_mu 0.209
_exptl_absorpt_correction_T_max 0.987
_exptl_absorpt_correction_T_min 0.960
_exptl_absorpt_correction_type multi-scan
_exptl_absorpt_process_details
;
        CrysAlis RED, Oxford Diffraction Ltd.,
        Version 1.171.32.27 (release 29-05-2008 CrysAlis171 .NET)
        (compiled May 29 2008,13:12:44)
        empirical absorption correction using spherical harmonics,
 implemented in SCALE3 ABSPACK scaling algorithm.
;
_exptl_crystal_colour colourless
_exptl_crystal_density_diffrn 1.919
_exptl_crystal_description platelet
_exptl_crystal_F_000 792
_exptl_crystal_size_max 0.2
_exptl_crystal_size_mid 0.15
_exptl_crystal_size_min 0.05
_refine_diff_density_max 1.128
_refine_diff_density_min -0.867
_refine_diff_density_rms 0.088
_refine_ls_extinction_method none
_refine_ls_goodness_of_fit_ref 1.128
_refine_ls_hydrogen_treatment constr
_refine_ls_matrix_type full
_refine_ls_number_parameters 241
_refine_ls_number_reflns 2373
_refine_ls_number_restraints 0
_refine_ls_restrained_S_all 1.128
_refine_ls_R_factor_all 0.0964
_refine_ls_R_factor_gt 0.0694
_refine_ls_shift/su_max 0.017
_refine_ls_shift/su_mean 0.001
_refine_ls_structure_factor_coef Fsqd
_refine_ls_weighting_details 'calc w=1/[\s^2^(Fo^2^)+(0.0715P)^2^+4.3853P] where P=(Fo^2^+2Fc^2^)/3'
_refine_ls_weighting_scheme calc
_refine_ls_wR_factor_gt 0.1742
_refine_ls_wR_factor_ref 0.1881
_reflns_number_gt 1665
_reflns_number_total 2373
_reflns_threshold_expression >2\s(I)
_cod_data_source_file ic202125c_si_001_4.cif
_cod_data_source_block 4
_cod_database_code 4328485

loop_
_symmetry_equiv_pos_as_xyz
'x, y, z'
'-x, y+1/2, -z+1/2'
'-x, -y, -z'
'x, -y-1/2, z-1/2'

loop_
_atom_site_label
_atom_site_type_symbol
_atom_site_fract_x
_atom_site_fract_y
_atom_site_fract_z
_atom_site_U_iso_or_equiv
_atom_site_adp_type
_atom_site_occupancy
_atom_site_symmetry_multiplicity
_atom_site_calc_flag
_atom_site_refinement_flags
_atom_site_disorder_assembly
_atom_site_disorder_group
C1 C 0.0033(4) 0.5843(6) 0.3177(3) 0.0224(9) Uani 1 1 d . . .
C2 C 0.1197(4) 0.6086(6) 0.3291(3) 0.0225(9) Uani 1 1 d . . .
C3 C 0.1763(4) 0.5765(6) 0.4219(3) 0.0242(10) Uani 1 1 d . . .
C4 C 0.2921(4) 0.5940(6) 0.4623(3) 0.0282(10) Uani 1 1 d . . .
C5 C 0.3516(4) 0.6465(6) 0.4094(3) 0.0313(11) Uani 1 1 d . . .
C6 C 0.2982(4) 0.6793(6) 0.3164(3) 0.0288(11) Uani 1 1 d . . .
C7 C 0.1846(4) 0.6615(6) 0.2767(3) 0.0250(10) Uani 1 1 d . . .
C8 C -0.0996(3) 0.5986(6) 0.2369(3) 0.0216(9) Uani 1 1 d . . .
C9 C -0.2020(4) 0.6317(6) 0.2494(3) 0.0242(10) Uani 1 1 d . . .
H9 H -0.2038 0.6491 0.3078 0.029 Uiso 1 1 calc R . .
C10 C -0.3005(4) 0.6389(6) 0.1760(3) 0.0249(10) Uani 1 1 d . . .
C11 C -0.2990(4) 0.6181(6) 0.0882(3) 0.0276(10) Uani 1 1 d . . .
H11 H -0.3655 0.6246 0.0386 0.033 Uiso 1 1 calc R . .
C12 C -0.1973(4) 0.5875(6) 0.0755(3) 0.0265(10) Uani 1 1 d . A .
C13 C -0.0980(4) 0.5759(6) 0.1495(3) 0.0241(10) Uani 1 1 d . . .
H13 H -0.0302 0.5529 0.1402 0.029 Uiso 1 1 calc R . .
C14 C -0.4093(4) 0.6727(7) 0.1910(3) 0.0326(11) Uani 1 1 d . . .
C15 C -0.1954(4) 0.5634(7) -0.0171(3) 0.0354(12) Uani 1 1 d . . .
F8A F -0.2657(5) 0.6854(8) -0.0760(3) 0.0661(10) Uani 0.65 1 d P A 1
F9A F -0.2368(6) 0.4140(9) -0.0535(3) 0.0661(10) Uani 0.65 1 d P A 1
F10A F -0.0987(6) 0.5997(9) -0.0265(4) 0.0661(10) Uani 0.65 1 d P A 1
F8B F -0.1334(12) 0.6758(17) -0.0439(7) 0.0661(10) Uani 0.35 1 d P A 2
F9B F -0.2875(10) 0.5203(18) -0.0798(6) 0.0661(10) Uani 0.35 1 d P A 2
F10B F -0.1308(10) 0.4032(15) -0.0193(6) 0.0661(10) Uani 0.35 1 d P A 2
N1 N -0.0072(3) 0.5425(5) 0.3968(2) 0.0262(9) Uani 1 1 d . . .
N2 N 0.0966(3) 0.5374(5) 0.4590(2) 0.0284(9) Uani 1 1 d . . .
H2 H 0.1108 0.5124 0.5155 0.034 Uiso 1 1 calc R . .
F1 F -0.4947(2) 0.5907(5) 0.1293(2) 0.0623(10) Uani 1 1 d . . .
F2 F -0.4091(2) 0.6163(5) 0.2712(2) 0.0523(9) Uani 1 1 d . . .
F3 F -0.4360(3) 0.8420(4) 0.1853(3) 0.0634(11) Uani 1 1 d . . .
F4 F 0.3405(2) 0.5626(4) 0.55146(18) 0.0419(8) Uani 1 1 d . . .
F5 F 0.4630(2) 0.6690(4) 0.4446(2) 0.0437(8) Uani 1 1 d . . .
F6 F 0.3610(2) 0.7324(4) 0.2675(2) 0.0408(8) Uani 1 1 d . . .
F7 F 0.1380(2) 0.7001(4) 0.18813(16) 0.0334(7) Uani 1 1 d . . .

loop_
_atom_site_aniso_label
_atom_site_aniso_U_11
_atom_site_aniso_U_22
_atom_site_aniso_U_33
_atom_site_aniso_U_23
_atom_site_aniso_U_13
_atom_site_aniso_U_12
C1 0.024(2) 0.026(2) 0.020(2) -0.0018(18) 0.0101(18) 0.0015(18)
C2 0.024(2) 0.022(2) 0.023(2) -0.0003(18) 0.0101(18) 0.0033(18)
C3 0.025(2) 0.026(2) 0.023(2) -0.0009(18) 0.0107(19) -0.0008(19)
C4 0.026(2) 0.032(3) 0.026(3) 0.003(2) 0.007(2) 0.002(2)
C5 0.022(2) 0.033(3) 0.037(3) -0.003(2) 0.008(2) 0.001(2)
C6 0.030(3) 0.027(2) 0.036(3) 0.002(2) 0.021(2) -0.002(2)
C7 0.030(2) 0.027(2) 0.022(2) -0.0010(19) 0.013(2) 0.0018(19)
C8 0.024(2) 0.022(2) 0.020(2) -0.0006(18) 0.0097(18) 0.0005(18)
C9 0.027(2) 0.027(2) 0.022(2) 0.0001(18) 0.0125(19) -0.0005(18)
C10 0.024(2) 0.025(2) 0.027(2) 0.0030(19) 0.0110(19) 0.0006(18)
C11 0.025(2) 0.033(3) 0.023(2) 0.0035(19) 0.0045(19) -0.0012(19)
C12 0.028(2) 0.031(3) 0.022(2) 0.0019(19) 0.011(2) -0.004(2)
C13 0.024(2) 0.026(2) 0.024(2) -0.0009(18) 0.0109(19) -0.0015(18)
C14 0.024(2) 0.040(3) 0.033(3) 0.003(2) 0.009(2) 0.003(2)
C15 0.025(2) 0.057(3) 0.022(3) -0.003(2) 0.005(2) -0.015(2)
F8A 0.094(3) 0.084(3) 0.0292(16) 0.0029(16) 0.0319(17) -0.002(2)
F9A 0.094(3) 0.084(3) 0.0292(16) 0.0029(16) 0.0319(17) -0.002(2)
F10A 0.094(3) 0.084(3) 0.0292(16) 0.0029(16) 0.0319(17) -0.002(2)
F8B 0.094(3) 0.084(3) 0.0292(16) 0.0029(16) 0.0319(17) -0.002(2)
F9B 0.094(3) 0.084(3) 0.0292(16) 0.0029(16) 0.0319(17) -0.002(2)
F10B 0.094(3) 0.084(3) 0.0292(16) 0.0029(16) 0.0319(17) -0.002(2)
N1 0.026(2) 0.036(2) 0.0188(19) 0.0000(16) 0.0094(16) -0.0015(16)
N2 0.024(2) 0.042(2) 0.0182(19) 0.0050(17) 0.0059(16) -0.0016(17)
F1 0.0278(16) 0.097(3) 0.062(2) -0.020(2) 0.0151(16) -0.0122(17)
F2 0.0368(17) 0.085(2) 0.0440(19) 0.0185(17) 0.0250(15) 0.0159(16)
F3 0.050(2) 0.044(2) 0.111(3) 0.0142(19) 0.046(2) 0.0173(16)
F4 0.0302(15) 0.060(2) 0.0291(16) 0.0083(14) 0.0015(12) 0.0012(14)
F5 0.0195(14) 0.058(2) 0.0517(19) 0.0025(15) 0.0092(13) -0.0035(13)
F6 0.0334(15) 0.0517(18) 0.0486(18) 0.0025(14) 0.0286(14) -0.0055(13)
F7 0.0339(15) 0.0476(17) 0.0227(14) 0.0042(12) 0.0147(12) -0.0028(12)

loop_
_atom_type_symbol
_atom_type_description
_atom_type_scat_dispersion_real
_atom_type_scat_dispersion_imag
_atom_type_scat_source
C C 0.0033 0.0016 'International Tables Vol C Tables 4.2.6.8 and 6.1.1.4'
H H 0 0 'International Tables Vol C Tables 4.2.6.8 and 6.1.1.4'
N N 0.0061 0.0033 'International Tables Vol C Tables 4.2.6.8 and 6.1.1.4'
F F 0.0171 0.0103 'International Tables Vol C Tables 4.2.6.8 and 6.1.1.4'

loop_
_geom_angle_atom_site_label_1
_geom_angle_atom_site_label_2
_geom_angle_atom_site_label_3
_geom_angle
N1 C1 C2 109.8(4)
N1 C1 C8 118.5(4)
C2 C1 C8 131.7(4)
C7 C2 C3 117.5(4)
C7 C2 C1 138.1(4)
C3 C2 C1 104.3(4)
N2 C3 C4 130.3(4)
N2 C3 C2 106.8(4)
C4 C3 C2 122.8(4)
F4 C4 C5 122.5(4)
F4 C4 C3 119.6(4)
C5 C4 C3 117.9(4)
F5 C5 C4 120.7(4)
F5 C5 C6 118.2(4)
C4 C5 C6 121.1(4)
F6 C6 C7 120.4(4)
F6 C6 C5 118.5(4)
C7 C6 C5 121.0(4)
F7 C7 C6 118.3(4)
F7 C7 C2 121.9(4)
C6 C7 C2 119.8(4)
C13 C8 C9 119.0(4)
C13 C8 C1 122.2(4)
C9 C8 C1 118.8(4)
C10 C9 C8 120.6(4)
C10 C9 H9 119.7
C8 C9 H9 119.7
C9 C10 C11 120.5(4)
C9 C10 C14 119.6(4)
C11 C10 C14 119.8(4)
C12 C11 C10 119.1(4)
C12 C11 H11 120.5
C10 C11 H11 120.5
C11 C12 C13 120.6(4)
C11 C12 C15 119.3(4)
C13 C12 C15 120.1(4)
C8 C13 C12 120.2(4)
C8 C13 H13 119.9
C12 C13 H13 119.9
F3 C14 F2 107.1(4)
F3 C14 F1 106.0(4)
F2 C14 F1 106.2(4)
F3 C14 C10 112.5(4)
F2 C14 C10 112.9(4)
F1 C14 C10 111.6(4)
F9B C15 F9A 46.8(6)
F9B C15 F10A 127.3(6)
F9A C15 F10A 112.8(6)
F9B C15 F8B 113.7(8)
F9A C15 F8B 128.2(7)
F10A C15 F8B 31.7(5)
F9B C15 F8A 56.7(6)
F9A C15 F8A 102.3(5)
F10A C15 F8A 101.4(5)
F8B C15 F8A 71.2(6)
F9B C15 F10B 98.1(8)
F9A C15 F10B 54.2(5)
F10A C15 F10B 67.8(6)
F8B C15 F10B 97.3(8)
F8A C15 F10B 140.0(5)
F9B C15 C12 118.1(6)
F9A C15 C12 113.8(4)
F10A C15 C12 114.4(4)
F8B C15 C12 116.4(6)
F8A C15 C12 110.6(5)
F10B C15 C12 108.7(5)
C1 N1 N2 107.5(3)
N1 N2 C3 111.6(4)
N1 N2 H2 124.2
C3 N2 H2 124.2

loop_
_geom_bond_atom_site_label_1
_geom_bond_atom_site_label_2
_geom_bond_distance
C1 N1 1.323(5)
C1 C2 1.429(6)
C1 C8 1.475(6)
C2 C7 1.396(6)
C2 C3 1.402(6)
C3 N2 1.351(6)
C3 C4 1.385(6)
C4 F4 1.338(5)
C4 C5 1.349(7)
C5 F5 1.334(5)
C5 C6 1.400(7)
C6 F6 1.334(5)
C6 C7 1.360(6)
C7 F7 1.339(5)
C8 C13 1.383(6)
C8 C9 1.390(6)
C9 C10 1.376(6)
C9 H9 0.93
C10 C11 1.386(6)
C10 C14 1.490(6)
C11 C12 1.382(6)
C11 H11 0.93
C12 C13 1.388(6)
C12 C15 1.466(6)
C13 H13 0.93
C14 F3 1.312(6)
C14 F2 1.322(5)
C14 F1 1.328(6)
C15 F9B 1.280(12)
C15 F9A 1.287(8)
C15 F10A 1.304(8)
C15 F8B 1.312(14)
C15 F8A 1.385(8)
C15 F10B 1.461(12)
N1 N2 1.340(5)
N2 H2 0.86
